data_2238249
loop_
_publ_author_name
'Rivera, Augusto'
'Osorio, H\'ector Jairo'
'Maldonado, Mauricio'
'R\'ios-Motta, Jaime'
'Bolte, Michael'

_publ_section_title
;
 4,4'-Dimethyl-2,2'-{[2,3,3a,4,5,6,7,7a-octahydro-1<i>H</i>-benzimidazole-1,3-diyl]bis(methylene)}diphenol
;
_journal_issue 7
_journal_name_full 'Acta Crystallographica Section E'
_journal_page_first o1059
_journal_paper_doi 10.1107/S1600536813015237
_journal_volume 69
_journal_year 2013
_chemical_formula_iupac 'C23 H30 N2 O2'
_chemical_formula_moiety 'C23 H30 N2 O2'
_chemical_formula_sum 'C23 H30 N2 O2'
_chemical_formula_weight 366.49
_chemical_name_systematic
4,4'-Dimethyl-2,2'-{[2,3,3a,4,5,6,7,7a-octahydro-1<i>H</i>-benzimidazole-1,3-diyl]bis(methylene)}diphenol
_space_group_crystal_system orthorhombic
_space_group_IT_number 18
_space_group_name_Hall 'P 2 2ab'
_space_group_name_H-M_alt 'P 21 21 2'
_symmetry_space_group_name_Hall 'P 2 2ab'
_symmetry_space_group_name_H-M 'P 21 21 2'
_atom_sites_solution_hydrogens mixed
_audit_creation_method SHELXL-2012
_cell_angle_alpha 90
_cell_angle_beta 90
_cell_angle_gamma 90
_cell_formula_units_Z 2
_cell_length_a 18.5417(9)
_cell_length_b 6.0597(4)
_cell_length_c 8.9415(5)
_cell_measurement_reflns_used 16515
_cell_measurement_temperature 173(2)
_cell_measurement_theta_max 27.47
_cell_measurement_theta_min 2.2
_cell_volume 1004.64(10)
_computing_cell_refinement 'X-Area (Stoe & Cie, 2001)'
_computing_data_collection 'X-Area (Stoe & Cie, 2001)'
_computing_data_reduction 'X-RED32 (Stoe & Cie, 2001)'
_computing_molecular_graphics 'XP in SHELXTL-Plus (Sheldrick, 2008)'
_computing_publication_material 'SHELXL-2012 (Sheldrick, 2008)'
_computing_structure_refinement 'SHELXL2012 (Sheldrick, 2008)'
_computing_structure_solution 'SHELXS97 (Sheldrick, 2008)'
_diffrn_ambient_temperature 173(2)
_diffrn_measured_fraction_theta_full 0.995
_diffrn_measured_fraction_theta_max 0.996
_diffrn_measurement_device_type 'STOE IPDS II two-circle-diffractometer'
_diffrn_measurement_method \w
_diffrn_radiation_type MoK\a
_diffrn_radiation_wavelength 0.71073
_diffrn_reflns_av_R_equivalents 0.0525
_diffrn_reflns_limit_h_max 23
_diffrn_reflns_limit_h_min -23
_diffrn_reflns_limit_k_max 7
_diffrn_reflns_limit_k_min -7
_diffrn_reflns_limit_l_max 11
_diffrn_reflns_limit_l_min -11
_diffrn_reflns_number 12723
_diffrn_reflns_theta_full 25.000
_diffrn_reflns_theta_max 26.887
_diffrn_reflns_theta_min 2.197
_exptl_absorpt_coefficient_mu 0.077
_exptl_absorpt_correction_T_max 0.991
_exptl_absorpt_correction_T_min 0.976
_exptl_absorpt_correction_type multi-scan
_exptl_absorpt_process_details '(X-Area; Stoe & Cie, 2001)'
_exptl_crystal_colour colourless
_exptl_crystal_density_diffrn 1.212
_exptl_crystal_description plate
_exptl_crystal_F_000 396
_exptl_crystal_size_max 0.310
_exptl_crystal_size_mid 0.270
_exptl_crystal_size_min 0.120
_refine_diff_density_max 0.139
_refine_diff_density_min -0.126
_refine_ls_extinction_coef 0.075(11)
_refine_ls_extinction_expression Fc^*^=kFc[1+0.001xFc^2^\l^3^/sin(2\q)]^-1/4^
_refine_ls_extinction_method SHELXL
_refine_ls_goodness_of_fit_ref 1.037
_refine_ls_hydrogen_treatment mixed
_refine_ls_matrix_type full
_refine_ls_number_parameters 129
_refine_ls_number_reflns 2168
_refine_ls_number_restraints 0
_refine_ls_restrained_S_all 1.037
_refine_ls_R_factor_all 0.0364
_refine_ls_R_factor_gt 0.0344
_refine_ls_shift/su_max 0.000
_refine_ls_shift/su_mean 0.000
_refine_ls_structure_factor_coef Fsqd
_refine_ls_weighting_details
;
 w=1/[\s^2^(Fo^2^)+(0.0482P)^2^+0.1419P]
 where P=(Fo^2^+2Fc^2^)/3
;
_refine_ls_weighting_scheme calc
_refine_ls_wR_factor_gt 0.0886
_refine_ls_wR_factor_ref 0.0899
_reflns_number_gt 2058
_reflns_number_total 2168
_reflns_threshold_expression 'I > 2\s(I)'
_cod_data_source_file sj5327.cif
_cod_data_source_block I
_cod_database_code 2238249
_cod_database_fobs_code 2238249
_shelx_space_group_comment
;
The symmetry employed for this shelxl refinement is uniquely defined
by the following loop, which should always be used as a source of
symmetry information in preference to the above space-group names.
They are only intended as comments.
;
_shelx_estimated_absorpt_t_min 0.976
_shelx_estimated_absorpt_t_max 0.991
_shelxl_version_number .000002012

loop_
_space_group_symop_operation_xyz
'x, y, z'
'-x, -y, z'
'-x+1/2, y+1/2, -z'
'x+1/2, -y+1/2, -z'

loop_
_atom_site_type_symbol
_atom_site_label
_atom_site_fract_x
_atom_site_fract_y
_atom_site_fract_z
_atom_site_U_iso_or_equiv
_atom_site_adp_type
_atom_site_calc_flag
_atom_site_occupancy
O O1 0.41870(7) 0.5018(2) 0.60166(17) 0.0414(3) Uani d 1
H H1 0.4384(19) 0.376(6) 0.668(4) 0.097(11) Uiso d 1
N N1 0.44460(7) 0.0979(2) 0.70721(16) 0.0303(3) Uani d 1
C C1 0.45928(9) 0.0063(3) 0.85614(19) 0.0340(4) Uani d 1
H H1A 0.4393 -0.1468 0.8611 0.041 Uiso calc 1
C C2 0.43253(11) 0.1352(4) 0.9905(2) 0.0477(5) Uani d 1
H H2A 0.3792 0.1414 0.9901 0.057 Uiso calc 1
H H2B 0.4513 0.2880 0.9873 0.057 Uiso calc 1
C C3 0.45917(12) 0.0182(5) 1.1318(2) 0.0596(7) Uani d 1
H H3A 0.4458 0.1074 1.2204 0.071 Uiso calc 1
H H3B 0.4347 -0.1264 1.1405 0.071 Uiso calc 1
C C4 0.5000 0.0000 0.6072(3) 0.0305(5) Uani d 1
H H4 0.5217 0.1150 0.5427 0.037 Uiso d 1
C C5 0.36990(9) 0.0576(3) 0.6571(2) 0.0332(4) Uani d 1
H H5A 0.3362 0.1007 0.7378 0.040 Uiso calc 1
H H5B 0.3634 -0.1021 0.6380 0.040 Uiso calc 1
C C11 0.35166(9) 0.1843(3) 0.5173(2) 0.0301(4) Uani d 1
C C12 0.37743(9) 0.3996(3) 0.4958(2) 0.0330(4) Uani d 1
C C13 0.35991(10) 0.5134(3) 0.3660(2) 0.0389(4) Uani d 1
H H13 0.3788 0.6571 0.3496 0.047 Uiso calc 1
C C14 0.31501(10) 0.4180(4) 0.2604(2) 0.0389(4) Uani d 1
H H14 0.3032 0.4983 0.1724 0.047 Uiso calc 1
C C15 0.28681(10) 0.2075(3) 0.2801(2) 0.0359(4) Uani d 1
C C16 0.30625(9) 0.0935(3) 0.4097(2) 0.0320(4) Uani d 1
H H16 0.2878 -0.0511 0.4249 0.038 Uiso calc 1
C C17 0.23790(11) 0.1007(4) 0.1658(2) 0.0452(5) Uani d 1
H H17A 0.2278 0.2060 0.0852 0.068 Uiso calc 1
H H17B 0.1926 0.0571 0.2138 0.068 Uiso calc 1
H H17C 0.2617 -0.0300 0.1241 0.068 Uiso calc 1

loop_
_atom_site_aniso_label
_atom_site_aniso_U_11
_atom_site_aniso_U_22
_atom_site_aniso_U_33
_atom_site_aniso_U_12
_atom_site_aniso_U_13
_atom_site_aniso_U_23
O1 0.0387(7) 0.0295(6) 0.0559(8) -0.0030(6) -0.0083(6) -0.0022(7)
N1 0.0243(7) 0.0345(7) 0.0319(7) 0.0019(6) 0.0008(5) 0.0008(6)
C1 0.0298(9) 0.0385(8) 0.0337(9) 0.0043(7) 0.0003(6) 0.0036(8)
C2 0.0383(10) 0.0677(14) 0.0371(10) 0.0140(10) 0.0033(9) -0.0034(10)
C3 0.0501(13) 0.0951(19) 0.0335(10) 0.0207(13) 0.0048(9) 0.0018(12)
C4 0.0262(10) 0.0315(11) 0.0339(11) 0.0007(9) 0.000 0.000
C5 0.0251(8) 0.0346(8) 0.0398(9) -0.0014(7) -0.0005(7) 0.0043(7)
C11 0.0238(7) 0.0296(8) 0.0369(9) 0.0024(6) 0.0013(7) 0.0006(7)
C12 0.0274(8) 0.0301(8) 0.0414(9) 0.0012(7) 0.0003(7) -0.0015(8)
C13 0.0371(9) 0.0316(8) 0.0482(10) 0.0008(7) 0.0058(8) 0.0062(8)
C14 0.0377(9) 0.0410(10) 0.0380(9) 0.0077(8) 0.0028(8) 0.0062(8)
C15 0.0305(8) 0.0409(10) 0.0363(9) 0.0048(7) 0.0014(8) -0.0021(8)
C16 0.0270(8) 0.0303(8) 0.0388(9) 0.0001(7) 0.0020(7) -0.0013(7)
C17 0.0427(10) 0.0546(11) 0.0384(10) 0.0024(9) -0.0037(8) -0.0041(10)

loop_
_atom_type_symbol
_atom_type_description
_atom_type_scat_dispersion_real
_atom_type_scat_dispersion_imag
_atom_type_scat_source
C C 0.0033 0.0016 'International Tables Vol C Tables 4.2.6.8 and 6.1.1.4'
H H 0.0000 0.0000 'International Tables Vol C Tables 4.2.6.8 and 6.1.1.4'
N N 0.0061 0.0033 'International Tables Vol C Tables 4.2.6.8 and 6.1.1.4'
O O 0.0106 0.0060 'International Tables Vol C Tables 4.2.6.8 and 6.1.1.4'

loop_
_geom_angle_atom_site_label_1
_geom_angle_atom_site_label_2
_geom_angle_atom_site_label_3
_geom_angle_site_symmetry_1
_geom_angle_site_symmetry_3
_geom_angle
C12 O1 H1 . . 105(2)
C1 N1 C5 . . 112.75(14)
C1 N1 C4 . . 105.47(13)
C5 N1 C4 . . 113.58(14)
N1 C1 C1 . 2_655 101.79(11)
N1 C1 C2 . . 117.60(15)
C1 C1 C2 2_655 . 110.66(14)
N1 C1 H1A . . 108.8
C1 C1 H1A 2_655 . 108.8
C2 C1 H1A . . 108.8
C1 C2 C3 . . 108.07(17)
C1 C2 H2A . . 110.1
C3 C2 H2A . . 110.1
C1 C2 H2B . . 110.1
C3 C2 H2B . . 110.1
H2A C2 H2B . . 108.4
C3 C3 C2 2_655 . 112.71(18)
C3 C3 H3A 2_655 . 109.0
C2 C3 H3A . . 109.0
C3 C3 H3B 2_655 . 109.0
C2 C3 H3B . . 109.0
H3A C3 H3B . . 107.8
N1 C4 N1 2_655 . 106.00(19)
N1 C4 H4 2_655 . 110.5
N1 C4 H4 . . 110.5
N1 C5 C11 . . 112.24(14)
N1 C5 H5A . . 109.2
C11 C5 H5A . . 109.2
N1 C5 H5B . . 109.2
C11 C5 H5B . . 109.2
H5A C5 H5B . . 107.9
C16 C11 C12 . . 118.61(17)
C16 C11 C5 . . 120.55(15)
C12 C11 C5 . . 120.78(16)
O1 C12 C13 . . 119.01(16)
O1 C12 C11 . . 121.19(17)
C13 C12 C11 . . 119.79(17)
C14 C13 C12 . . 120.22(17)
C14 C13 H13 . . 119.9
C12 C13 H13 . . 119.9
C13 C14 C15 . . 121.48(18)
C13 C14 H14 . . 119.3
C15 C14 H14 . . 119.3
C14 C15 C16 . . 117.54(18)
C14 C15 C17 . . 122.16(19)
C16 C15 C17 . . 120.28(18)
C11 C16 C15 . . 122.30(17)
C11 C16 H16 . . 118.8
C15 C16 H16 . . 118.8
C15 C17 H17A . . 109.5
C15 C17 H17B . . 109.5
H17A C17 H17B . . 109.5
C15 C17 H17C . . 109.5
H17A C17 H17C . . 109.5
H17B C17 H17C . . 109.5

loop_
_geom_bond_atom_site_label_1
_geom_bond_atom_site_label_2
_geom_bond_site_symmetry_2
_geom_bond_distance
O1 C12 . 1.365(2)
O1 H1 . 1.03(4)
N1 C1 . 1.468(2)
N1 C5 . 1.476(2)
N1 C4 . 1.485(2)
C1 C1 2_655 1.512(3)
C1 C2 . 1.516(3)
C1 H1A . 1.0000
C2 C3 . 1.531(3)
C2 H2A . 0.9900
C2 H2B . 0.9900
C3 C3 2_655 1.530(4)
C3 H3A . 0.9900
C3 H3B . 0.9900
C4 N1 2_655 1.485(2)
C4 H4 . 0.9900
C5 C11 . 1.505(2)
C5 H5A . 0.9900
C5 H5B . 0.9900
C11 C16 . 1.392(3)
C11 C12 . 1.403(2)
C12 C13 . 1.389(3)
C13 C14 . 1.386(3)
C13 H13 . 0.9500
C14 C15 . 1.390(3)
C14 H14 . 0.9500
C15 C16 . 1.396(3)
C15 C17 . 1.512(3)
C16 H16 . 0.9500
C17 H17A . 0.9800
C17 H17B . 0.9800
C17 H17C . 0.9800

loop_
_geom_hbond_atom_site_label_D
_geom_hbond_atom_site_label_H
_geom_hbond_atom_site_label_A
_geom_hbond_site_symmetry_A
_geom_hbond_distance_DH
_geom_hbond_distance_HA
_geom_hbond_distance_DA
_geom_hbond_angle_DHA
O1 H1 N1 . 1.03(4) 1.73(4) 2.667(2) 150(3)
C4 H4 O1 2_665 0.99 2.63 3.3749(13) 132.6
C5 H5B O1 1_545 0.99 2.63 3.522(2) 150.0

loop_
_geom_torsion_atom_site_label_1
_geom_torsion_atom_site_label_2
_geom_torsion_atom_site_label_3
_geom_torsion_atom_site_label_4
_geom_torsion_site_symmetry_1
_geom_torsion_site_symmetry_4
_geom_torsion
C5 N1 C1 C1 . 2_655 160.26(17)
C4 N1 C1 C1 . 2_655 35.78(19)
C5 N1 C1 C2 . . -78.7(2)
C4 N1 C1 C2 . . 156.83(15)
N1 C1 C2 C3 . . -175.55(19)
C1 C1 C2 C3 2_655 . -59.2(2)
C1 C2 C3 C3 . 2_655 53.8(3)
C1 N1 C4 N1 . 2_655 -14.09(8)
C5 N1 C4 N1 . 2_655 -138.05(15)
C1 N1 C5 C11 . . 170.22(14)
C4 N1 C5 C11 . . -69.88(17)
N1 C5 C11 C16 . . 144.70(16)
N1 C5 C11 C12 . . -38.1(2)
C16 C11 C12 O1 . . 176.16(15)
C5 C11 C12 O1 . . -1.1(2)
C16 C11 C12 C13 . . -2.7(2)
C5 C11 C12 C13 . . 180.00(15)
O1 C12 C13 C14 . . -176.61(17)
C11 C12 C13 C14 . . 2.3(3)
C12 C13 C14 C15 . . -0.4(3)
C13 C14 C15 C16 . . -0.9(3)
C13 C14 C15 C17 . . -179.83(18)
C12 C11 C16 C15 . . 1.4(3)
C5 C11 C16 C15 . . 178.62(16)
C14 C15 C16 C11 . . 0.5(3)
C17 C15 C16 C11 . . 179.38(17)
